data_7157248
loop_
_publ_author_name
'Liao, Hui'
'Zhu, Qiuhua'

_publ_section_title
;
 Water-DMSO-promoted one-pot synthesis of two new series of
 dihydropyrrolo[2,3-h]quinolines.
;
_journal_issue 2
_journal_name_full 'Organic &amp; biomolecular chemistry'
_journal_page_first 215
_journal_page_last 219
_journal_paper_doi 10.1039/c9ob02342a
_journal_volume 18
_journal_year 2020
_chemical_formula_moiety 'C25 H24 N2 O6'
_chemical_formula_sum 'C25 H24 N2 O6'
_chemical_formula_weight 448.46
_space_group_crystal_system monoclinic
_space_group_IT_number 13
_space_group_name_Hall '-P 2yac'
_space_group_name_H-M_alt 'P 1 2/n 1'
_atom_sites_solution_hydrogens geom
_audit_creation_date 2018-12-17
_audit_creation_method
;
Olex2 1.2
(compiled 2018.05.29 svn.r3508 for OlexSys, GUI svn.r5506)
;
_audit_update_record
;
2019-06-10 deposited with the CCDC.	2019-12-02 downloaded from the CCDC.
;
_cell_angle_alpha 90
_cell_angle_beta 97.227(2)
_cell_angle_gamma 90
_cell_formula_units_Z 4
_cell_length_a 15.0700(17)
_cell_length_b 11.1664(12)
_cell_length_c 15.3653(17)
_cell_measurement_reflns_used 3452
_cell_measurement_temperature 296.15
_cell_measurement_theta_max 25.887
_cell_measurement_theta_min 2.276
_cell_volume 2565.1(5)
_computing_cell_refinement 'SAINT v8.34A (Bruker, 2013)'
_computing_data_reduction 'SAINT v8.34A (Bruker, 2013)'
_computing_molecular_graphics 'Olex2 (Dolomanov et al., 2009)'
_computing_publication_material 'Olex2 (Dolomanov et al., 2009)'
_computing_structure_refinement 'ShelXL (Sheldrick, 2015)'
_computing_structure_solution 'SHELXT 2014/5 (Sheldrick, 2014)'
_diffrn_ambient_temperature 296.15
_diffrn_measured_fraction_theta_full 0.998
_diffrn_measured_fraction_theta_max 0.956
_diffrn_measurement_device_type 'Bruker D8 Venture'
_diffrn_radiation_type MoK\a
_diffrn_radiation_wavelength 0.71073
_diffrn_reflns_av_R_equivalents 0.0303
_diffrn_reflns_av_unetI/netI 0.0384
_diffrn_reflns_Laue_measured_fraction_full 0.998
_diffrn_reflns_Laue_measured_fraction_max 0.956
_diffrn_reflns_limit_h_max 18
_diffrn_reflns_limit_h_min -18
_diffrn_reflns_limit_k_max 13
_diffrn_reflns_limit_k_min -13
_diffrn_reflns_limit_l_max 20
_diffrn_reflns_limit_l_min -11
_diffrn_reflns_number 15170
_diffrn_reflns_point_group_measured_fraction_full 0.998
_diffrn_reflns_point_group_measured_fraction_max 0.956
_diffrn_reflns_theta_full 25.242
_diffrn_reflns_theta_max 27.758
_diffrn_reflns_theta_min 2.261
_exptl_absorpt_coefficient_mu 0.084
_exptl_absorpt_correction_T_max 0.7456
_exptl_absorpt_correction_T_min 0.6873
_exptl_absorpt_correction_type multi-scan
_exptl_absorpt_process_details
'SADABS-2014/3 (Bruker,2014/3) was used for absorption correction. wR2(int) was 0.0750 before and 0.0388 after correction. The Ratio of minimum to maximum transmission is 0.9218. The \l/2 correction factor is 0.00150.'
_exptl_crystal_colour colourless
_exptl_crystal_colour_primary colourless
_exptl_crystal_density_diffrn 1.161
_exptl_crystal_description block
_exptl_crystal_F_000 944
_refine_diff_density_max 0.292
_refine_diff_density_min -0.178
_refine_diff_density_rms 0.045
_refine_ls_extinction_coef 0.0048(11)
_refine_ls_extinction_expression Fc^*^=kFc[1+0.001xFc^2^\l^3^/sin(2\q)]^-1/4^
_refine_ls_extinction_method 'SHELXL-2018/3 (Sheldrick 2018)'
_refine_ls_goodness_of_fit_ref 1.031
_refine_ls_hydrogen_treatment constr
_refine_ls_matrix_type full
_refine_ls_number_parameters 302
_refine_ls_number_reflns 5795
_refine_ls_number_restraints 0
_refine_ls_restrained_S_all 1.031
_refine_ls_R_factor_all 0.0982
_refine_ls_R_factor_gt 0.0549
_refine_ls_shift/su_max 0.000
_refine_ls_shift/su_mean 0.000
_refine_ls_structure_factor_coef Fsqd
_refine_ls_weighting_details 'w=1/[\s^2^(Fo^2^)+(0.0897P)^2^+0.2703P] where P=(Fo^2^+2Fc^2^)/3'
_refine_ls_weighting_scheme calc
_refine_ls_wR_factor_gt 0.1493
_refine_ls_wR_factor_ref 0.1748
_reflns_Friedel_coverage 0.000
_reflns_number_gt 3443
_reflns_number_total 5795
_reflns_threshold_expression 'I > 2\s(I)'
_cod_data_source_file c9ob02342a2.cif
_cod_data_source_block 181215lh18_0m_sq
_cod_depositor_comments 'Adding full bibliography for 7157248.cif.'
_cod_database_code 7157248
_shelx_shelxl_version_number 2018/3
_shelx_space_group_comment
;
The symmetry employed for this shelxl refinement is uniquely defined
by the following loop, which should always be used as a source of
symmetry information in preference to the above space-group names.
They are only intended as comments.
;
_olex2_refinement_description
;
1. Fixed Uiso
 At 1.2 times of:
  All C(H) groups, All C(H,H) groups, All N(H) groups
 At 1.5 times of:
  All C(H,H,H) groups
2.a Ternary CH refined with riding coordinates:
 C5(H5)
2.b Secondary CH2 refined with riding coordinates:
 C8(H8A,H8B), C24(H24A,H24B)
2.c Aromatic/amide H refined with riding coordinates:
 N1(H1), C11(H11), C12(H12), C16(H16), C17(H17), C18(H18), C19(H19), C22(H22),
 C23(H23), N2(H2)
2.d Idealised Me refined as rotating group:
 C9(H9A,H9B,H9C), C15(H15A,H15B,H15C), C25(H25A,H25B,H25C)
;
_platon_squeeze_void_probe_radius 1.20
_olex2_submission_special_instructions 'No special instructions were received'

loop_
_space_group_symop_operation_xyz
'x, y, z'
'-x+1/2, y, -z+1/2'
'-x, -y, -z'
'x-1/2, -y, z-1/2'

loop_
_atom_site_label
_atom_site_type_symbol
_atom_site_fract_x
_atom_site_fract_y
_atom_site_fract_z
_atom_site_U_iso_or_equiv
_atom_site_adp_type
_atom_site_occupancy
_atom_site_site_symmetry_order
_atom_site_calc_flag
_atom_site_refinement_flags_posn
O1 O 0.76672(11) 0.13646(13) 0.93816(12) 0.0657(5) Uani 1 1 d .
O2 O 0.72600(15) 0.15401(18) 1.07273(13) 0.0915(6) Uani 1 1 d .
O3 O 0.48016(12) 0.10546(12) 0.82972(10) 0.0620(4) Uani 1 1 d .
O4 O 0.58506(12) 0.03584(14) 0.93345(12) 0.0748(5) Uani 1 1 d .
O5 O 0.49540(11) 0.31910(16) 0.43113(10) 0.0661(5) Uani 1 1 d .
O6 O 0.63264(11) 0.39217(17) 0.45791(10) 0.0681(5) Uani 1 1 d .
N1 N 0.67727(11) 0.38530(14) 0.97614(11) 0.0448(4) Uani 1 1 d .
H1 H 0.728612 0.398609 1.005784 0.054 Uiso 1 1 calc R
C1 C 0.71743(15) 0.17921(19) 0.99653(16) 0.0538(6) Uani 1 1 d .
C2 C 0.65242(13) 0.27117(17) 0.95496(13) 0.0412(5) Uani 1 1 d .
C3 C 0.62066(13) 0.48174(16) 0.95048(12) 0.0391(4) Uani 1 1 d .
C4 C 0.54256(13) 0.46329(16) 0.89412(12) 0.0375(4) Uani 1 1 d .
C5 C 0.51931(13) 0.34130(16) 0.85376(12) 0.0376(4) Uani 1 1 d .
H5 H 0.456499 0.324341 0.859481 0.045 Uiso 1 1 calc R
C6 C 0.57640(13) 0.24429(16) 0.90213(12) 0.0406(5) Uani 1 1 d .
C7 C 0.55025(16) 0.11923(19) 0.89158(14) 0.0510(5) Uani 1 1 d .
C8 C 0.4460(2) -0.0143(2) 0.8143(2) 0.0828(8) Uani 1 1 d .
H8A H 0.419422 -0.042670 0.864793 0.099 Uiso 1 1 calc R
H8B H 0.493903 -0.068389 0.803975 0.099 Uiso 1 1 calc R
C9 C 0.3783(3) -0.0096(3) 0.7368(3) 0.1266(14) Uani 1 1 d .
H9A H 0.405215 0.018951 0.687382 0.190 Uiso 1 1 calc GR
H9B H 0.330955 0.043631 0.747984 0.190 Uiso 1 1 calc GR
H9C H 0.354322 -0.088320 0.724463 0.190 Uiso 1 1 calc GR
C10 C 0.53004(13) 0.34265(16) 0.75611(12) 0.0386(4) Uani 1 1 d .
C11 C 0.45873(14) 0.32216(19) 0.69230(13) 0.0483(5) Uani 1 1 d .
H11 H 0.402752 0.305415 0.708814 0.058 Uiso 1 1 calc R
C12 C 0.46907(14) 0.32609(19) 0.60430(13) 0.0498(5) Uani 1 1 d .
H12 H 0.420379 0.310610 0.562344 0.060 Uiso 1 1 calc R
C13 C 0.55122(13) 0.35285(16) 0.57813(12) 0.0410(5) Uani 1 1 d .
C14 C 0.56561(14) 0.35810(18) 0.48420(13) 0.0452(5) Uani 1 1 d .
C15 C 0.5031(2) 0.3238(3) 0.33823(15) 0.0825(9) Uani 1 1 d .
H15A H 0.452574 0.284517 0.306117 0.124 Uiso 1 1 calc GR
H15B H 0.557100 0.284164 0.327140 0.124 Uiso 1 1 calc GR
H15C H 0.504803 0.405843 0.319839 0.124 Uiso 1 1 calc GR
C16 C 0.62298(14) 0.3748(2) 0.64152(13) 0.0508(5) Uani 1 1 d .
H16 H 0.678527 0.393925 0.624933 0.061 Uiso 1 1 calc R
C17 C 0.61237(14) 0.3685(2) 0.72948(13) 0.0490(5) Uani 1 1 d .
H17 H 0.661396 0.381753 0.771505 0.059 Uiso 1 1 calc R
C18 C 0.48583(14) 0.56087(17) 0.87103(12) 0.0432(5) Uani 1 1 d .
H18 H 0.432952 0.547436 0.834154 0.052 Uiso 1 1 calc R
C19 C 0.50471(15) 0.67506(18) 0.90031(13) 0.0493(5) Uani 1 1 d .
H19 H 0.466101 0.738418 0.884059 0.059 Uiso 1 1 calc R
C20 C 0.58494(15) 0.69207(17) 0.95590(14) 0.0463(5) Uani 1 1 d .
C21 C 0.64248(13) 0.59684(17) 0.98324(13) 0.0437(5) Uani 1 1 d .
C22 C 0.71427(16) 0.6453(2) 1.04181(16) 0.0604(6) Uani 1 1 d .
H22 H 0.762631 0.603372 1.070630 0.072 Uiso 1 1 calc R
C23 C 0.69835(18) 0.7644(2) 1.04739(18) 0.0700(7) Uani 1 1 d .
H23 H 0.735136 0.818320 1.081062 0.084 Uiso 1 1 calc R
N2 N 0.62060(14) 0.79385(16) 0.99648(13) 0.0612(5) Uani 1 1 d .
H2 H 0.597745 0.864411 0.990765 0.073 Uiso 1 1 calc R
C24 C 0.8327(2) 0.0463(3) 0.9687(3) 0.1023(11) Uani 1 1 d .
H24A H 0.803132 -0.025764 0.985440 0.123 Uiso 1 1 calc R
H24B H 0.871238 0.075648 1.019537 0.123 Uiso 1 1 calc R
C25 C 0.8862(3) 0.0195(4) 0.8970(4) 0.161(2) Uani 1 1 d .
H25A H 0.914378 0.091449 0.880166 0.242 Uiso 1 1 calc GR
H25B H 0.847833 -0.011743 0.847595 0.242 Uiso 1 1 calc GR
H25C H 0.931132 -0.038800 0.916643 0.242 Uiso 1 1 calc GR

loop_
_atom_site_aniso_label
_atom_site_aniso_U_11
_atom_site_aniso_U_22
_atom_site_aniso_U_33
_atom_site_aniso_U_23
_atom_site_aniso_U_13
_atom_site_aniso_U_12
O1 0.0585(10) 0.0475(9) 0.0951(13) 0.0095(8) 0.0253(9) 0.0189(7)
O2 0.1054(16) 0.0965(15) 0.0721(13) 0.0345(10) 0.0096(11) 0.0344(12)
O3 0.0811(12) 0.0367(8) 0.0664(10) 0.0000(7) 0.0017(9) -0.0101(8)
O4 0.0827(12) 0.0372(9) 0.1028(14) 0.0197(9) 0.0052(10) 0.0017(8)
O5 0.0669(11) 0.0893(12) 0.0406(8) 0.0006(8) 0.0013(8) -0.0147(9)
O6 0.0531(10) 0.1061(14) 0.0461(9) 0.0062(8) 0.0102(7) -0.0031(9)
N1 0.0364(9) 0.0380(9) 0.0598(10) 0.0041(8) 0.0060(7) 0.0032(7)
C1 0.0520(13) 0.0457(13) 0.0649(15) 0.0119(11) 0.0119(11) 0.0059(10)
C2 0.0436(11) 0.0365(11) 0.0461(11) 0.0082(8) 0.0159(9) 0.0071(9)
C3 0.0406(11) 0.0351(10) 0.0446(11) 0.0061(8) 0.0169(8) 0.0026(8)
C4 0.0428(11) 0.0344(10) 0.0380(10) 0.0061(8) 0.0157(8) 0.0046(8)
C5 0.0386(10) 0.0336(10) 0.0418(10) 0.0044(8) 0.0101(8) 0.0028(8)
C6 0.0473(11) 0.0329(10) 0.0436(11) 0.0028(8) 0.0137(9) 0.0025(8)
C7 0.0620(14) 0.0369(11) 0.0571(13) 0.0061(10) 0.0189(11) 0.0025(10)
C8 0.102(2) 0.0449(15) 0.101(2) -0.0091(14) 0.0131(18) -0.0232(14)
C9 0.131(3) 0.087(2) 0.149(3) -0.025(2) -0.032(3) -0.038(2)
C10 0.0431(11) 0.0323(10) 0.0413(10) 0.0028(8) 0.0093(8) 0.0058(8)
C11 0.0378(11) 0.0596(13) 0.0484(12) 0.0055(10) 0.0082(9) -0.0030(10)
C12 0.0405(12) 0.0627(14) 0.0446(12) 0.0033(10) -0.0012(9) -0.0003(10)
C13 0.0418(11) 0.0404(11) 0.0411(10) 0.0017(8) 0.0060(9) 0.0052(9)
C14 0.0436(12) 0.0504(12) 0.0412(11) 0.0030(9) 0.0045(9) 0.0051(9)
C15 0.092(2) 0.115(2) 0.0380(13) -0.0037(13) 0.0001(13) -0.0105(17)
C16 0.0384(11) 0.0702(15) 0.0451(12) -0.0028(10) 0.0107(9) -0.0026(10)
C17 0.0389(11) 0.0684(14) 0.0396(11) -0.0049(10) 0.0038(8) -0.0023(10)
C18 0.0505(12) 0.0427(12) 0.0376(10) 0.0070(8) 0.0101(9) 0.0067(9)
C19 0.0648(14) 0.0369(11) 0.0494(12) 0.0124(9) 0.0201(11) 0.0143(10)
C20 0.0592(14) 0.0321(11) 0.0519(12) 0.0042(9) 0.0233(10) -0.0007(9)
C21 0.0465(12) 0.0376(11) 0.0496(11) 0.0046(9) 0.0162(9) -0.0031(9)
C22 0.0541(14) 0.0516(14) 0.0755(16) 0.0001(11) 0.0084(12) -0.0107(11)
C23 0.0766(18) 0.0490(15) 0.0847(18) -0.0044(13) 0.0112(14) -0.0190(13)
N2 0.0799(15) 0.0339(10) 0.0728(13) 0.0003(9) 0.0211(11) -0.0045(9)
C24 0.080(2) 0.0679(19) 0.161(3) 0.0162(19) 0.021(2) 0.0375(16)
C25 0.109(3) 0.113(3) 0.273(6) -0.026(3) 0.068(3) 0.052(3)

loop_
_atom_type_symbol
_atom_type_description
_atom_type_scat_dispersion_real
_atom_type_scat_dispersion_imag
_atom_type_scat_source
C C 0.0033 0.0016 'International Tables Vol C Tables 4.2.6.8 and 6.1.1.4'
H H 0.0000 0.0000 'International Tables Vol C Tables 4.2.6.8 and 6.1.1.4'
N N 0.0061 0.0033 'International Tables Vol C Tables 4.2.6.8 and 6.1.1.4'
O O 0.0106 0.0060 'International Tables Vol C Tables 4.2.6.8 and 6.1.1.4'

loop_
_geom_angle_atom_site_label_1
_geom_angle_atom_site_label_2
_geom_angle_atom_site_label_3
_geom_angle
C1 O1 C24 116.8(2)
C7 O3 C8 117.22(19)
C14 O5 C15 115.96(19)
C2 N1 C3 121.03(17)
O1 C1 C2 110.45(19)
O2 C1 O1 125.3(2)
O2 C1 C2 124.1(2)
N1 C2 C1 113.20(18)
C6 C2 N1 122.69(17)
C6 C2 C1 124.10(18)
N1 C3 C21 119.77(18)
C4 C3 N1 120.08(17)
C4 C3 C21 120.14(17)
C3 C4 C5 121.49(16)
C3 C4 C18 119.02(18)
C18 C4 C5 119.43(18)
C4 C5 C10 110.13(14)
C6 C5 C4 110.64(16)
C6 C5 C10 111.34(15)
C2 C6 C5 121.38(17)
C2 C6 C7 118.51(18)
C7 C6 C5 120.11(18)
O3 C7 C6 111.60(18)
O4 C7 O3 122.6(2)
O4 C7 C6 125.8(2)
O3 C8 C9 107.3(2)
C11 C10 C5 121.77(18)
C11 C10 C17 118.11(18)
C17 C10 C5 120.08(17)
C10 C11 C12 121.11(19)
C11 C12 C13 120.49(19)
C12 C13 C14 122.43(18)
C12 C13 C16 118.89(19)
C16 C13 C14 118.68(18)
O5 C14 C13 112.42(18)
O6 C14 O5 122.64(19)
O6 C14 C13 124.93(19)
C17 C16 C13 120.20(19)
C16 C17 C10 121.18(19)
C19 C18 C4 123.0(2)
C18 C19 C20 116.97(19)
C21 C20 C19 122.19(19)
N2 C20 C19 130.3(2)
N2 C20 C21 107.4(2)
C3 C21 C22 134.4(2)
C20 C21 C3 118.59(19)
C20 C21 C22 107.05(19)
C23 C22 C21 106.6(2)
C22 C23 N2 110.2(2)
C23 N2 C20 108.66(19)
O1 C24 C25 108.4(3)

loop_
_geom_bond_atom_site_label_1
_geom_bond_atom_site_label_2
_geom_bond_distance
O1 C1 1.324(3)
O1 C24 1.451(3)
O2 C1 1.195(3)
O3 C7 1.338(3)
O3 C8 1.442(3)
O4 C7 1.213(2)
O5 C14 1.325(2)
O5 C15 1.448(3)
O6 C14 1.196(2)
N1 C2 1.356(2)
N1 C3 1.399(2)
C1 C2 1.505(3)
C2 C6 1.352(3)
C3 C4 1.386(3)
C3 C21 1.404(3)
C4 C5 1.519(3)
C4 C18 1.403(3)
C5 C6 1.518(3)
C5 C10 1.529(2)
C6 C7 1.455(3)
C8 C9 1.468(4)
C10 C11 1.380(3)
C10 C17 1.385(3)
C11 C12 1.381(3)
C12 C13 1.382(3)
C13 C14 1.487(3)
C13 C16 1.383(3)
C16 C17 1.383(3)
C18 C19 1.370(3)
C19 C20 1.403(3)
C20 C21 1.403(3)
C20 N2 1.373(3)
C21 C22 1.424(3)
C22 C23 1.357(3)
C23 N2 1.365(3)
C24 C25 1.475(6)

loop_
_geom_torsion_atom_site_label_1
_geom_torsion_atom_site_label_2
_geom_torsion_atom_site_label_3
_geom_torsion_atom_site_label_4
_geom_torsion
O1 C1 C2 N1 -103.6(2)
O1 C1 C2 C6 76.8(2)
O2 C1 C2 N1 72.6(3)
O2 C1 C2 C6 -107.0(3)
N1 C2 C6 C5 7.7(3)
N1 C2 C6 C7 -172.87(17)
N1 C3 C4 C5 -4.3(3)
N1 C3 C4 C18 178.47(16)
N1 C3 C21 C20 179.49(16)
N1 C3 C21 C22 -0.3(3)
C1 O1 C24 C25 -174.4(3)
C1 C2 C6 C5 -172.70(17)
C1 C2 C6 C7 6.7(3)
C2 N1 C3 C4 -7.6(3)
C2 N1 C3 C21 171.29(17)
C2 C6 C7 O3 -172.49(18)
C2 C6 C7 O4 8.7(3)
C3 N1 C2 C1 -173.67(16)
C3 N1 C2 C6 6.0(3)
C3 C4 C5 C6 15.7(2)
C3 C4 C5 C10 -107.85(19)
C3 C4 C18 C19 1.3(3)
C3 C21 C22 C23 179.6(2)
C4 C3 C21 C20 -1.6(3)
C4 C3 C21 C22 178.6(2)
C4 C5 C6 C2 -17.4(2)
C4 C5 C6 C7 163.15(16)
C4 C5 C10 C11 -118.1(2)
C4 C5 C10 C17 59.9(2)
C4 C18 C19 C20 -0.1(3)
C5 C4 C18 C19 -175.95(17)
C5 C6 C7 O3 7.0(3)
C5 C6 C7 O4 -171.9(2)
C5 C10 C11 C12 178.65(18)
C5 C10 C17 C16 -177.45(18)
C6 C5 C10 C11 118.7(2)
C6 C5 C10 C17 -63.2(2)
C7 O3 C8 C9 -172.5(3)
C8 O3 C7 O4 0.4(3)
C8 O3 C7 C6 -178.43(19)
C10 C5 C6 C2 105.4(2)
C10 C5 C6 C7 -74.0(2)
C10 C11 C12 C13 -1.1(3)
C11 C10 C17 C16 0.6(3)
C11 C12 C13 C14 179.98(19)
C11 C12 C13 C16 0.4(3)
C12 C13 C14 O5 -8.5(3)
C12 C13 C14 O6 172.2(2)
C12 C13 C16 C17 0.8(3)
C13 C16 C17 C10 -1.3(3)
C14 C13 C16 C17 -178.78(18)
C15 O5 C14 O6 -2.1(3)
C15 O5 C14 C13 178.63(19)
C16 C13 C14 O5 171.09(18)
C16 C13 C14 O6 -8.2(3)
C17 C10 C11 C12 0.6(3)
C18 C4 C5 C6 -167.13(16)
C18 C4 C5 C10 69.3(2)
C18 C19 C20 C21 -2.1(3)
C18 C19 C20 N2 -178.5(2)
C19 C20 C21 C3 2.9(3)
C19 C20 C21 C22 -177.23(19)
C19 C20 N2 C23 177.2(2)
C20 C21 C22 C23 -0.3(2)
C21 C3 C4 C5 176.78(16)
C21 C3 C4 C18 -0.4(3)
C21 C20 N2 C23 0.4(2)
C21 C22 C23 N2 0.5(3)
C22 C23 N2 C20 -0.5(3)
N2 C20 C21 C3 -179.90(17)
N2 C20 C21 C22 -0.1(2)
C24 O1 C1 O2 4.0(4)
C24 O1 C1 C2 -179.9(2)

loop_
_platon_squeeze_void_nr
_platon_squeeze_void_average_x
_platon_squeeze_void_average_y
_platon_squeeze_void_average_z
_platon_squeeze_void_volume
_platon_squeeze_void_count_electrons
_platon_squeeze_void_content
1 0.250 0.241 0.250 129 35 ' '
2 0.750 0.183 0.750 8 0 ' '
3 0.250 0.545 0.750 76 11 ' '
4 0.750 0.455 0.250 76 11 ' '
5 0.750 0.759 0.750 129 35 ' '
6 0.250 0.817 0.250 8 0 ' '
